data_7221693
loop_
_publ_author_name
'Gupta, Kavita'
'Tyagi, Deepika'
'Dwivedi, Ambikesh D.'
'Mobin, Shaikh M.'
'Singh, Sanjay K.'

_publ_section_title
;
 Catalytic transformation of bio-derived furans to valuable ketoacids and
 diketones by water-soluble ruthenium catalysts
;
_journal_issue 9
_journal_name_full 'Green Chem.'
_journal_page_first 4618
_journal_paper_doi 10.1039/C5GC01376C
_journal_volume 17
_journal_year 2015
_chemical_formula_sum 'C19 H22 Cl2 N2 Ru'
_chemical_formula_weight 450.36
_chemical_name_systematic
;
 ?
;
_space_group_IT_number 14
_symmetry_cell_setting monoclinic
_symmetry_space_group_name_Hall '-P 2ybc'
_symmetry_space_group_name_H-M 'P 1 21/c 1'
_atom_sites_solution_hydrogens geom
_atom_sites_solution_primary direct
_atom_sites_solution_secondary difmap
_audit_creation_method SHELXL-97
_cell_angle_alpha 90.00
_cell_angle_beta 100.9000(10)
_cell_angle_gamma 90.00
_cell_formula_units_Z 4
_cell_length_a 17.0720(2)
_cell_length_b 12.30860(10)
_cell_length_c 9.10130(10)
_cell_measurement_reflns_used 9074
_cell_measurement_temperature 150(2)
_cell_measurement_theta_max 71.1700
_cell_measurement_theta_min 4.4570
_cell_volume 1877.97(3)
_computing_cell_refinement 'CrysAlis RED, Oxford Diffraction Ltd.,'
_computing_data_reduction 'CrysAlis RED, Oxford Diffraction Ltd.,'
_computing_molecular_graphics Ortep3
_computing_publication_material Shelx97
_computing_structure_refinement 'SHELXL-97 (Sheldrick, 1997)'
_computing_structure_solution 'SHELXS-97 (Sheldrick, 1997)'
_diffrn_ambient_temperature 150(2)
_diffrn_detector_area_resol_mean 15.9948
_diffrn_measured_fraction_theta_full 0.984
_diffrn_measured_fraction_theta_max 0.984
_diffrn_measurement_device_type 'OXFORD DIFFRACTION SUPER NOVA'
_diffrn_measurement_method \w/q-scan
_diffrn_radiation_monochromator graphite
_diffrn_radiation_source 'Micro-Focus (Cu) X-ray Source'
_diffrn_radiation_type CuK\a
_diffrn_radiation_wavelength 1.5418
_diffrn_reflns_av_R_equivalents 0.0199
_diffrn_reflns_av_sigmaI/netI 0.0152
_diffrn_reflns_limit_h_max 20
_diffrn_reflns_limit_h_min -19
_diffrn_reflns_limit_k_max 13
_diffrn_reflns_limit_k_min -14
_diffrn_reflns_limit_l_max 9
_diffrn_reflns_limit_l_min -11
_diffrn_reflns_number 11844
_diffrn_reflns_theta_full 71.35
_diffrn_reflns_theta_max 71.35
_diffrn_reflns_theta_min 4.46
_exptl_absorpt_coefficient_mu 9.382
_exptl_absorpt_correction_T_max 0.2433
_exptl_absorpt_correction_T_min 0.1478
_exptl_absorpt_correction_type multi-scan
_exptl_absorpt_process_details
;
CrysAlis RED, Oxford Diffraction Ltd.,
Version 1.171.31.7 (release 18-10-2006 CrysAlis171 .NET)
(compiled Oct 18 2006,16:28:17)
Empirical absorption correction using spherical harmonics,
 implemented in SCALE3 ABSPACK scaling algorithm.
;
_exptl_crystal_colour orange
_exptl_crystal_density_diffrn 1.593
_exptl_crystal_density_method 'not measured'
_exptl_crystal_description block
_exptl_crystal_F_000 912
_exptl_crystal_size_max 0.33
_exptl_crystal_size_mid 0.26
_exptl_crystal_size_min 0.21
_refine_diff_density_max 0.628
_refine_diff_density_min -0.723
_refine_diff_density_rms 0.077
_refine_ls_extinction_method none
_refine_ls_goodness_of_fit_ref 1.057
_refine_ls_hydrogen_treatment riding
_refine_ls_matrix_type full
_refine_ls_number_parameters 228
_refine_ls_number_reflns 3586
_refine_ls_number_restraints 0
_refine_ls_restrained_S_all 1.057
_refine_ls_R_factor_all 0.0271
_refine_ls_R_factor_gt 0.0267
_refine_ls_shift/su_max 0.001
_refine_ls_shift/su_mean 0.000
_refine_ls_structure_factor_coef Fsqd
_refine_ls_weighting_details 'calc w=1/[\s^2^(Fo^2^)+(0.0464P)^2^+1.2081P] where P=(Fo^2^+2Fc^2^)/3'
_refine_ls_weighting_scheme calc
_refine_ls_wR_factor_gt 0.0705
_refine_ls_wR_factor_ref 0.0709
_reflns_number_gt 3518
_reflns_number_total 3586
_reflns_threshold_expression >2sigma(I)
_cod_data_source_file c5gc01376c3.cif
_cod_data_source_block '[Ru]-2'
_cod_depositor_comments
;
The following automatic conversions were performed:

'_symmetry_cell_setting' value 'Monoclinic' changed to 'monoclinic'
according to
/usr/data/users/saulius/crontab/automatic-downloads/rss-feeds/RSC/lib/dictionaries/cif_core.dic
dictionary named 'cif_core.dic' version 2.4.2 from 2011-04-26.

Automatic conversion script
Id: cif_fix_values 3271 2015-04-21 07:52:19Z andrius 

 Adding full bibliography for 7221692--7221693.cif.
;
_cod_original_sg_symbol_H-M 'P 21/c'
_cod_database_code 7221693

loop_
_symmetry_equiv_pos_as_xyz
'x, y, z'
'-x, y+1/2, -z+1/2'
'-x, -y, -z'
'x, -y-1/2, z-1/2'

loop_
_atom_site_label
_atom_site_type_symbol
_atom_site_fract_x
_atom_site_fract_y
_atom_site_fract_z
_atom_site_U_iso_or_equiv
_atom_site_adp_type
_atom_site_occupancy
_atom_site_symmetry_multiplicity
_atom_site_calc_flag
_atom_site_refinement_flags
Ru1 Ru 0.223444(9) 0.023348(12) 0.864330(16) 0.02117(8) Uani 1 1 d .
Cl1 Cl 0.20352(4) 0.11335(5) 0.62644(6) 0.03895(15) Uani 1 1 d .
Cl2 Cl 0.31244(4) -0.30614(5) 0.93367(8) 0.04486(16) Uani 1 1 d .
N1 N 0.32747(11) 0.11676(15) 0.9175(2) 0.0247(4) Uani 1 1 d .
N2 N 0.30598(11) -0.07387(16) 0.7729(2) 0.0259(4) Uani 1 1 d .
C1 C 0.33467(15) 0.21148(19) 0.9881(3) 0.0328(5) Uani 1 1 d .
H1 H 0.2889 0.2418 1.0179 0.039 Uiso 1 1 calc R
C2 C 0.40711(17) 0.2691(2) 1.0207(3) 0.0385(6) Uani 1 1 d .
H2 H 0.4100 0.3361 1.0734 0.046 Uiso 1 1 calc R
C3 C 0.47296(15) 0.2284(2) 0.9766(3) 0.0376(6) Uani 1 1 d .
H3 H 0.5226 0.2651 1.0018 0.045 Uiso 1 1 calc R
C4 C 0.46708(14) 0.1311(2) 0.8929(3) 0.0315(5) Uani 1 1 d .
C5 C 0.52978(15) 0.0869(3) 0.8301(3) 0.0420(6) Uani 1 1 d .
H5 H 0.5804 0.1216 0.8460 0.050 Uiso 1 1 calc R
C6 C 0.51741(17) -0.0056(3) 0.7467(4) 0.0478(7) Uani 1 1 d .
H6 H 0.5590 -0.0327 0.7007 0.057 Uiso 1 1 calc R
C7 C 0.44417(16) -0.0620(2) 0.7273(3) 0.0396(6) Uani 1 1 d .
H7 H 0.4374 -0.1279 0.6721 0.048 Uiso 1 1 calc R
C8 C 0.38331(14) -0.02152(17) 0.7880(3) 0.0266(5) Uani 1 1 d .
C9 C 0.39306(13) 0.07659(18) 0.8681(2) 0.0254(4) Uani 1 1 d .
C10 C 0.25510(19) 0.0656(3) 1.2396(3) 0.0480(7) Uani 1 1 d .
H10A H 0.2237 0.0699 1.3191 0.072 Uiso 1 1 calc R
H10B H 0.2760 0.1377 1.2227 0.072 Uiso 1 1 calc R
H10C H 0.2996 0.0149 1.2693 0.072 Uiso 1 1 calc R
C11 C 0.20309(15) 0.02626(19) 1.0984(3) 0.0307(5) Uani 1 1 d .
C12 C 0.14886(14) 0.0977(2) 1.0084(3) 0.0322(5) Uani 1 1 d .
H12 H 0.1452 0.1712 1.0379 0.039 Uiso 1 1 calc R
C13 C 0.10059(13) 0.0601(2) 0.8758(3) 0.0329(5) Uani 1 1 d .
H13 H 0.0647 0.1092 0.8169 0.039 Uiso 1 1 calc R
C14 C 0.10383(13) -0.0496(2) 0.8270(3) 0.0308(5) Uani 1 1 d .
C15 C 0.15879(14) -0.11861(19) 0.9156(3) 0.0309(5) Uani 1 1 d .
H15 H 0.1634 -0.1917 0.8848 0.037 Uiso 1 1 calc R
C16 C 0.20770(14) -0.0819(2) 1.0504(3) 0.0311(5) Uani 1 1 d .
H16 H 0.2439 -0.1309 1.1087 0.037 Uiso 1 1 calc R
C17 C 0.05039(16) -0.0844(3) 0.6827(3) 0.0442(6) Uani 1 1 d .
H17 H 0.0435 -0.0200 0.6145 0.053 Uiso 1 1 calc R
C18 C -0.0310(2) -0.1130(4) 0.7137(4) 0.0828(14) Uani 1 1 d .
H18A H -0.0261 -0.1738 0.7844 0.124 Uiso 1 1 calc R
H18B H -0.0662 -0.1340 0.6200 0.124 Uiso 1 1 calc R
H18C H -0.0535 -0.0500 0.7567 0.124 Uiso 1 1 calc R
C19 C 0.0842(3) -0.1751(5) 0.6020(5) 0.1011(19) Uani 1 1 d .
H19A H 0.1377 -0.1550 0.5871 0.152 Uiso 1 1 calc R
H19B H 0.0495 -0.1875 0.5047 0.152 Uiso 1 1 calc R
H19C H 0.0874 -0.2416 0.6620 0.152 Uiso 1 1 calc R
H1N H 0.310(2) -0.140(3) 0.819(4) 0.050(9) Uiso 1 1 d .
H2N H 0.291(2) -0.081(3) 0.670(4) 0.052(9) Uiso 1 1 d .

loop_
_atom_site_aniso_label
_atom_site_aniso_U_11
_atom_site_aniso_U_22
_atom_site_aniso_U_33
_atom_site_aniso_U_23
_atom_site_aniso_U_13
_atom_site_aniso_U_12
Ru1 0.02100(11) 0.02031(12) 0.02230(11) -0.00008(5) 0.00441(7) -0.00036(5)
Cl1 0.0431(3) 0.0416(3) 0.0311(3) 0.0120(2) 0.0043(2) -0.0028(2)
Cl2 0.0476(4) 0.0352(3) 0.0484(4) 0.0051(3) 0.0004(3) 0.0039(3)
N1 0.0250(9) 0.0247(9) 0.0246(9) -0.0011(7) 0.0049(7) -0.0026(7)
N2 0.0265(9) 0.0245(9) 0.0273(10) -0.0042(7) 0.0065(7) 0.0005(7)
C1 0.0398(13) 0.0275(11) 0.0322(11) -0.0064(9) 0.0094(10) -0.0054(10)
C2 0.0496(15) 0.0302(12) 0.0344(12) -0.0046(10) 0.0047(11) -0.0128(11)
C3 0.0378(13) 0.0409(13) 0.0312(12) 0.0038(10) -0.0007(10) -0.0164(10)
C4 0.0259(11) 0.0401(13) 0.0272(11) 0.0056(9) 0.0016(9) -0.0043(9)
C5 0.0249(12) 0.0586(16) 0.0416(14) 0.0067(13) 0.0041(10) -0.0030(11)
C6 0.0273(14) 0.0661(18) 0.0521(17) -0.0044(15) 0.0131(13) 0.0065(13)
C7 0.0326(13) 0.0463(15) 0.0406(13) -0.0096(12) 0.0084(10) 0.0061(11)
C8 0.0243(11) 0.0303(13) 0.0248(11) -0.0006(8) 0.0037(9) 0.0017(8)
C9 0.0228(10) 0.0311(11) 0.0219(10) 0.0023(8) 0.0030(8) -0.0019(8)
C10 0.0506(16) 0.0629(19) 0.0295(13) -0.0061(13) 0.0049(12) -0.0111(14)
C11 0.0288(12) 0.0403(14) 0.0253(11) -0.0004(9) 0.0113(10) -0.0055(9)
C12 0.0336(12) 0.0318(12) 0.0352(12) -0.0065(10) 0.0164(10) 0.0014(10)
C13 0.0212(10) 0.0407(13) 0.0383(13) 0.0034(11) 0.0092(9) 0.0086(10)
C14 0.0211(10) 0.0394(12) 0.0330(12) -0.0026(10) 0.0082(9) -0.0046(9)
C15 0.0303(11) 0.0259(11) 0.0387(12) 0.0011(9) 0.0121(10) -0.0068(9)
C16 0.0303(11) 0.0339(12) 0.0299(11) 0.0089(9) 0.0074(9) -0.0023(9)
C17 0.0311(13) 0.0624(18) 0.0375(14) -0.0081(13) 0.0021(11) -0.0082(12)
C18 0.0342(16) 0.149(4) 0.062(2) -0.015(2) -0.0005(15) -0.032(2)
C19 0.067(3) 0.138(4) 0.089(3) -0.078(3) -0.010(2) 0.007(3)

loop_
_atom_type_symbol
_atom_type_description
_atom_type_scat_dispersion_real
_atom_type_scat_dispersion_imag
_atom_type_scat_source
C C 0.0181 0.0091 'International Tables Vol C Tables 4.2.6.8 and 6.1.1.4'
H H 0.0000 0.0000 'International Tables Vol C Tables 4.2.6.8 and 6.1.1.4'
N N 0.0311 0.0180 'International Tables Vol C Tables 4.2.6.8 and 6.1.1.4'
Cl Cl 0.3639 0.7018 'International Tables Vol C Tables 4.2.6.8 and 6.1.1.4'
Ru Ru 0.0552 3.2960 'International Tables Vol C Tables 4.2.6.8 and 6.1.1.4'

loop_
_geom_angle_atom_site_label_1
_geom_angle_atom_site_label_2
_geom_angle_atom_site_label_3
_geom_angle
N1 Ru1 N2 78.71(7)
N1 Ru1 C15 146.96(8)
N2 Ru1 C15 91.87(8)
N1 Ru1 C13 131.34(9)
N2 Ru1 C13 148.45(9)
C15 Ru1 C13 67.69(9)
N1 Ru1 C16 111.66(8)
N2 Ru1 C16 98.99(9)
C15 Ru1 C16 38.09(9)
C13 Ru1 C16 79.91(9)
N1 Ru1 C12 101.29(8)
N2 Ru1 C12 165.47(9)
C15 Ru1 C12 80.23(9)
C13 Ru1 C12 37.58(10)
C16 Ru1 C12 67.31(9)
N1 Ru1 C14 169.35(8)
N2 Ru1 C14 111.92(8)
C15 Ru1 C14 37.49(9)
C13 Ru1 C14 38.12(9)
C16 Ru1 C14 68.36(9)
C12 Ru1 C14 68.61(9)
N1 Ru1 C11 92.81(8)
N2 Ru1 C11 128.11(9)
C15 Ru1 C11 68.15(9)
C13 Ru1 C11 67.82(9)
C16 Ru1 C11 37.23(9)
C12 Ru1 C11 37.49(9)
C14 Ru1 C11 81.13(9)
N1 Ru1 Cl1 85.66(5)
N2 Ru1 Cl1 84.18(6)
C15 Ru1 Cl1 125.21(7)
C13 Ru1 Cl1 88.49(7)
C16 Ru1 Cl1 162.68(7)
C12 Ru1 Cl1 110.35(7)
C14 Ru1 Cl1 94.59(7)
C11 Ru1 Cl1 146.78(7)
C1 N1 C9 117.90(19)
C1 N1 Ru1 126.28(16)
C9 N1 Ru1 115.76(14)
C8 N2 Ru1 111.72(13)
C8 N2 H1N 111(2)
Ru1 N2 H1N 109(2)
C8 N2 H2N 102(2)
Ru1 N2 H2N 112(2)
H1N N2 H2N 111(3)
N1 C1 C2 122.9(2)
N1 C1 H1 118.6
C2 C1 H1 118.6
C3 C2 C1 119.6(2)
C3 C2 H2 120.2
C1 C2 H2 120.2
C2 C3 C4 119.6(2)
C2 C3 H3 120.2
C4 C3 H3 120.2
C9 C4 C3 117.4(2)
C9 C4 C5 118.4(2)
C3 C4 C5 124.2(2)
C6 C5 C4 119.8(2)
C6 C5 H5 120.1
C4 C5 H5 120.1
C5 C6 C7 121.4(3)
C5 C6 H6 119.3
C7 C6 H6 119.3
C8 C7 C6 119.7(3)
C8 C7 H7 120.1
C6 C7 H7 120.1
C7 C8 C9 120.1(2)
C7 C8 N2 123.4(2)
C9 C8 N2 116.54(19)
N1 C9 C8 117.07(19)
N1 C9 C4 122.5(2)
C8 C9 C4 120.4(2)
C11 C10 H10A 109.5
C11 C10 H10B 109.5
H10A C10 H10B 109.5
C11 C10 H10C 109.5
H10A C10 H10C 109.5
H10B C10 H10C 109.5
C16 C11 C12 118.4(2)
C16 C11 C10 120.9(2)
C12 C11 C10 120.7(2)
C16 C11 Ru1 70.09(13)
C12 C11 Ru1 70.12(13)
C10 C11 Ru1 130.76(18)
C13 C12 C11 120.3(2)
C13 C12 Ru1 70.22(13)
C11 C12 Ru1 72.39(13)
C13 C12 H12 119.8
C11 C12 H12 119.8
Ru1 C12 H12 130.1
C12 C13 C14 121.9(2)
C12 C13 Ru1 72.19(13)
C14 C13 Ru1 72.09(13)
C12 C13 H13 119.0
C14 C13 H13 119.0
Ru1 C13 H13 129.2
C15 C14 C13 117.1(2)
C15 C14 C17 123.8(2)
C13 C14 C17 119.1(2)
C15 C14 Ru1 69.97(13)
C13 C14 Ru1 69.79(13)
C17 C14 Ru1 129.82(17)
C14 C15 C16 121.6(2)
C14 C15 Ru1 72.54(13)
C16 C15 Ru1 71.90(13)
C14 C15 H15 119.2
C16 C15 H15 119.2
Ru1 C15 H15 128.8
C11 C16 C15 120.7(2)
C11 C16 Ru1 72.68(14)
C15 C16 Ru1 70.01(13)
C11 C16 H16 119.7
C15 C16 H16 119.7
Ru1 C16 H16 130.2
C19 C17 C18 111.6(3)
C19 C17 C14 114.1(3)
C18 C17 C14 109.2(2)
C19 C17 H17 107.2
C18 C17 H17 107.2
C14 C17 H17 107.2
C17 C18 H18A 109.5
C17 C18 H18B 109.5
H18A C18 H18B 109.5
C17 C18 H18C 109.5
H18A C18 H18C 109.5
H18B C18 H18C 109.5
C17 C19 H19A 109.5
C17 C19 H19B 109.5
H19A C19 H19B 109.5
C17 C19 H19C 109.5
H19A C19 H19C 109.5
H19B C19 H19C 109.5

loop_
_geom_bond_atom_site_label_1
_geom_bond_atom_site_label_2
_geom_bond_distance
Ru1 N1 2.0940(18)
Ru1 N2 2.1336(18)
Ru1 C15 2.164(2)
Ru1 C13 2.167(2)
Ru1 C16 2.189(2)
Ru1 C12 2.193(2)
Ru1 C14 2.198(2)
Ru1 C11 2.223(2)
Ru1 Cl1 2.3984(6)
N1 C1 1.325(3)
N1 C9 1.375(3)
N2 C8 1.452(3)
N2 H1N 0.91(4)
N2 H2N 0.93(4)
C1 C2 1.408(3)
C1 H1 0.9500
C2 C3 1.359(4)
C2 H2 0.9500
C3 C4 1.412(4)
C3 H3 0.9500
C4 C9 1.411(3)
C4 C5 1.414(4)
C5 C6 1.362(5)
C5 H5 0.9500
C6 C7 1.412(4)
C6 H6 0.9500
C7 C8 1.360(3)
C7 H7 0.9500
C8 C9 1.404(3)
C10 C11 1.498(4)
C10 H10A 0.9800
C10 H10B 0.9800
C10 H10C 0.9800
C11 C16 1.408(4)
C11 C12 1.419(4)
C12 C13 1.405(4)
C12 H12 0.9500
C13 C14 1.426(4)
C13 H13 0.9500
C14 C15 1.402(4)
C14 C17 1.512(3)
C15 C16 1.421(3)
C15 H15 0.9500
C16 H16 0.9500
C17 C19 1.509(5)
C17 C18 1.511(4)
C17 H17 1.0000
C18 H18A 0.9800
C18 H18B 0.9800
C18 H18C 0.9800
C19 H19A 0.9800
C19 H19B 0.9800
C19 H19C 0.9800

loop_
_geom_torsion_atom_site_label_1
_geom_torsion_atom_site_label_2
_geom_torsion_atom_site_label_3
_geom_torsion_atom_site_label_4
_geom_torsion
N2 Ru1 N1 C1 179.2(2)
C15 Ru1 N1 C1 -105.0(2)
C13 Ru1 N1 C1 10.1(2)
C16 Ru1 N1 C1 -85.5(2)
C12 Ru1 N1 C1 -15.6(2)
C14 Ru1 N1 C1 2.5(5)
C11 Ru1 N1 C1 -52.5(2)
Cl1 Ru1 N1 C1 94.29(18)
N2 Ru1 N1 C9 2.01(15)
C15 Ru1 N1 C9 77.8(2)
C13 Ru1 N1 C9 -167.06(15)
C16 Ru1 N1 C9 97.30(16)
C12 Ru1 N1 C9 167.18(15)
C14 Ru1 N1 C9 -174.7(4)
C11 Ru1 N1 C9 130.34(16)
Cl1 Ru1 N1 C9 -82.91(15)
N1 Ru1 N2 C8 -3.63(15)
C15 Ru1 N2 C8 -151.70(16)
C13 Ru1 N2 C8 160.58(17)
C16 Ru1 N2 C8 -114.08(16)
C12 Ru1 N2 C8 -95.1(3)
C14 Ru1 N2 C8 175.72(15)
C11 Ru1 N2 C8 -88.30(17)
Cl1 Ru1 N2 C8 83.10(15)
C9 N1 C1 C2 -3.3(3)
Ru1 N1 C1 C2 179.52(18)
N1 C1 C2 C3 1.3(4)
C1 C2 C3 C4 2.7(4)
C2 C3 C4 C9 -4.3(3)
C2 C3 C4 C5 174.1(2)
C9 C4 C5 C6 0.7(4)
C3 C4 C5 C6 -177.8(3)
C4 C5 C6 C7 -3.2(5)
C5 C6 C7 C8 2.5(5)
C6 C7 C8 C9 0.7(4)
C6 C7 C8 N2 179.7(3)
Ru1 N2 C8 C7 -174.1(2)
Ru1 N2 C8 C9 4.9(2)
C1 N1 C9 C8 -177.3(2)
Ru1 N1 C9 C8 0.1(3)
C1 N1 C9 C4 1.4(3)
Ru1 N1 C9 C4 178.90(16)
C7 C8 C9 N1 175.6(2)
N2 C8 C9 N1 -3.5(3)
C7 C8 C9 C4 -3.2(4)
N2 C8 C9 C4 177.7(2)
C3 C4 C9 N1 2.3(3)
C5 C4 C9 N1 -176.2(2)
C3 C4 C9 C8 -178.9(2)
C5 C4 C9 C8 2.5(3)
N1 Ru1 C11 C16 -123.11(14)
N2 Ru1 C11 C16 -45.26(17)
C15 Ru1 C11 C16 29.09(14)
C13 Ru1 C11 C16 102.94(16)
C12 Ru1 C11 C16 131.9(2)
C14 Ru1 C11 C16 65.71(15)
Cl1 Ru1 C11 C16 150.52(12)
N1 Ru1 C11 C12 104.95(14)
N2 Ru1 C11 C12 -177.20(13)
C15 Ru1 C11 C12 -102.85(16)
C13 Ru1 C11 C12 -29.01(14)
C16 Ru1 C11 C12 -131.9(2)
C14 Ru1 C11 C12 -66.24(15)
Cl1 Ru1 C11 C12 18.6(2)
N1 Ru1 C11 C10 -9.0(3)
N2 Ru1 C11 C10 68.8(3)
C15 Ru1 C11 C10 143.2(3)
C13 Ru1 C11 C10 -143.0(3)
C16 Ru1 C11 C10 114.1(3)
C12 Ru1 C11 C10 -114.0(3)
C14 Ru1 C11 C10 179.8(3)
Cl1 Ru1 C11 C10 -95.4(3)
C16 C11 C12 C13 0.7(3)
C10 C11 C12 C13 179.7(2)
Ru1 C11 C12 C13 53.37(19)
C16 C11 C12 Ru1 -52.64(19)
C10 C11 C12 Ru1 126.3(2)
N1 Ru1 C12 C13 147.66(14)
N2 Ru1 C12 C13 -123.8(3)
C15 Ru1 C12 C13 -65.93(15)
C16 Ru1 C12 C13 -103.40(16)
C14 Ru1 C12 C13 -28.80(15)
C11 Ru1 C12 C13 -132.6(2)
Cl1 Ru1 C12 C13 58.13(15)
N1 Ru1 C12 C11 -79.74(14)
N2 Ru1 C12 C11 8.8(4)
C15 Ru1 C12 C11 66.67(14)
C13 Ru1 C12 C11 132.6(2)
C16 Ru1 C12 C11 29.19(14)
C14 Ru1 C12 C11 103.80(15)
Cl1 Ru1 C12 C11 -169.27(12)
C11 C12 C13 C14 0.1(3)
Ru1 C12 C13 C14 54.5(2)
C11 C12 C13 Ru1 -54.4(2)
N1 Ru1 C13 C12 -44.32(19)
N2 Ru1 C13 C12 156.50(16)
C15 Ru1 C13 C12 103.44(16)
C16 Ru1 C13 C12 65.73(15)
C14 Ru1 C13 C12 133.4(2)
C11 Ru1 C13 C12 28.94(14)
Cl1 Ru1 C13 C12 -127.20(14)
N1 Ru1 C13 C14 -177.72(12)
N2 Ru1 C13 C14 23.1(2)
C15 Ru1 C13 C14 -29.96(14)
C16 Ru1 C13 C14 -67.68(15)
C12 Ru1 C13 C14 -133.4(2)
C11 Ru1 C13 C14 -104.47(16)
Cl1 Ru1 C13 C14 99.40(14)
C12 C13 C14 C15 -1.3(3)
Ru1 C13 C14 C15 53.24(19)
C12 C13 C14 C17 -179.7(2)
Ru1 C13 C14 C17 -125.2(2)
C12 C13 C14 Ru1 -54.6(2)
N1 Ru1 C14 C15 -121.3(4)
N2 Ru1 C14 C15 62.17(15)
C13 Ru1 C14 C15 -130.6(2)
C16 Ru1 C14 C15 -29.07(14)
C12 Ru1 C14 C15 -102.19(16)
C11 Ru1 C14 C15 -65.45(15)
Cl1 Ru1 C14 C15 147.73(13)
N1 Ru1 C14 C13 9.3(5)
N2 Ru1 C14 C13 -167.22(14)
C15 Ru1 C14 C13 130.6(2)
C16 Ru1 C14 C13 101.54(16)
C12 Ru1 C14 C13 28.42(14)
C11 Ru1 C14 C13 65.16(15)
Cl1 Ru1 C14 C13 -81.66(14)
N1 Ru1 C14 C17 120.8(4)
N2 Ru1 C14 C17 -55.7(3)
C15 Ru1 C14 C17 -117.8(3)
C13 Ru1 C14 C17 111.6(3)
C16 Ru1 C14 C17 -146.9(3)
C12 Ru1 C14 C17 140.0(3)
C11 Ru1 C14 C17 176.7(3)
Cl1 Ru1 C14 C17 29.9(3)
C13 C14 C15 C16 1.7(3)
C17 C14 C15 C16 180.0(2)
Ru1 C14 C15 C16 54.8(2)
C13 C14 C15 Ru1 -53.15(19)
C17 C14 C15 Ru1 125.2(2)
N1 Ru1 C15 C14 163.17(14)
N2 Ru1 C15 C14 -124.83(14)
C13 Ru1 C15 C14 30.44(14)
C16 Ru1 C15 C14 132.9(2)
C12 Ru1 C15 C14 67.44(15)
C11 Ru1 C15 C14 104.46(16)
Cl1 Ru1 C15 C14 -40.64(16)
N1 Ru1 C15 C16 30.2(2)
N2 Ru1 C15 C16 102.23(14)
C13 Ru1 C15 C16 -102.50(16)
C12 Ru1 C15 C16 -65.49(15)
C14 Ru1 C15 C16 -132.9(2)
C11 Ru1 C15 C16 -28.48(14)
Cl1 Ru1 C15 C16 -173.58(11)
C12 C11 C16 C15 -0.4(3)
C10 C11 C16 C15 -179.4(2)
Ru1 C11 C16 C15 -53.05(19)
C12 C11 C16 Ru1 52.65(19)
C10 C11 C16 Ru1 -126.3(2)
C14 C15 C16 C11 -0.8(3)
Ru1 C15 C16 C11 54.3(2)
C14 C15 C16 Ru1 -55.1(2)
N1 Ru1 C16 C11 64.19(15)
N2 Ru1 C16 C11 145.54(14)
C15 Ru1 C16 C11 -133.0(2)
C13 Ru1 C16 C11 -66.44(15)
C12 Ru1 C16 C11 -29.38(14)
C14 Ru1 C16 C11 -104.35(16)
Cl1 Ru1 C16 C11 -115.1(2)
N1 Ru1 C16 C15 -162.82(13)
N2 Ru1 C16 C15 -81.47(14)
C13 Ru1 C16 C15 66.55(15)
C12 Ru1 C16 C15 103.61(16)
C14 Ru1 C16 C15 28.64(14)
C11 Ru1 C16 C15 133.0(2)
Cl1 Ru1 C16 C15 17.9(3)
C15 C14 C17 C19 -27.8(4)
C13 C14 C17 C19 150.5(3)
Ru1 C14 C17 C19 63.4(4)
C15 C14 C17 C18 97.9(4)
C13 C14 C17 C18 -83.8(4)
Ru1 C14 C17 C18 -170.9(3)
